data_7004239
loop_
_publ_author_name
'Kealey, Steven'
'Long, Nicholas J.'
'Miller, Philip W.'
'White, Andrew J. P.'
'Gee, Antony D.'

_publ_section_title
;
 ScorpoPhos: a novel phosphine-nitrogen ligand containing a
 tris(pyrazolyl)borate ligand core
;
_journal_issue 20
_journal_name_full 'Dalton Transactions'
_journal_page_first 2677
_journal_page_last 2679
_journal_paper_doi 10.1039/b804608p
_journal_year 2008
_chemical_formula_moiety 'C66 H55 B Cu N6 P3, C3 H6 O'
_chemical_formula_sum 'C69 H61 B Cu N6 O P3'
_chemical_formula_weight 1157.50
_chemical_name_systematic
;
?
;
_space_group_IT_number 2
_symmetry_cell_setting triclinic
_symmetry_space_group_name_Hall '-P 1'
_symmetry_space_group_name_H-M 'P -1'
_atom_sites_solution_hydrogens geom
_atom_sites_solution_primary direct
_atom_sites_solution_secondary difmap
_audit_creation_method SHELXL-97
_cell_angle_alpha 80.770(3)
_cell_angle_beta 68.299(4)
_cell_angle_gamma 61.978(4)
_cell_formula_units_Z 2
_cell_length_a 14.4370(7)
_cell_length_b 14.6381(4)
_cell_length_c 17.2046(7)
_cell_measurement_reflns_used 11406
_cell_measurement_temperature 173(2)
_cell_measurement_theta_max 71.2916
_cell_measurement_theta_min 2.7594
_cell_volume 2981.7(2)
_computing_cell_refinement 'CrysAlis RED, Oxford Diffraction Ltd'
_computing_data_collection 'CrysAlis CCD, Oxford Diffraction Ltd'
_computing_data_reduction 'CrysAlis RED, Oxford Diffraction Ltd'
_computing_molecular_graphics 'Bruker SHELXTL'
_computing_publication_material 'Bruker SHELXTL'
_computing_structure_refinement 'SHELXL-97 (Sheldrick, 1997)'
_computing_structure_solution 'SHELXS-97 (Sheldrick, 1990)'
_diffrn_ambient_temperature 173(2)
_diffrn_detector_area_resol_mean 8.2556
_diffrn_measured_fraction_theta_full 0.964
_diffrn_measured_fraction_theta_max 0.964
_diffrn_measurement_device_type 'OD Xcalibur PX Ultra'
_diffrn_measurement_method 'phi and omega scans'
_diffrn_radiation_monochromator graphite
_diffrn_radiation_source 'Enhance Ultra (Cu) X-ray Source'
_diffrn_radiation_type CuK\a
_diffrn_radiation_wavelength 1.54184
_diffrn_reflns_av_R_equivalents 0.0374
_diffrn_reflns_av_sigmaI/netI 0.0541
_diffrn_reflns_limit_h_max 17
_diffrn_reflns_limit_h_min -17
_diffrn_reflns_limit_k_max 15
_diffrn_reflns_limit_k_min -17
_diffrn_reflns_limit_l_max 21
_diffrn_reflns_limit_l_min -20
_diffrn_reflns_number 30433
_diffrn_reflns_theta_full 71.32
_diffrn_reflns_theta_max 71.32
_diffrn_reflns_theta_min 2.76
_diffrn_standards_number 0
_exptl_absorpt_coefficient_mu 1.659
_exptl_absorpt_correction_T_max 1.00000
_exptl_absorpt_correction_T_min 0.93407
_exptl_absorpt_correction_type multi-scan
_exptl_absorpt_process_details
;
CrysAlis RED, Oxford Diffraction Ltd.,
Version 1.171.32.5 (release 08-05-2007 CrysAlis171 .NET)
(compiled May 8 2007,13:10:02)
Empirical absorption correction using spherical harmonics,
implemented in SCALE3 ABSPACK scaling algorithm.
;
_exptl_crystal_colour Colourless
_exptl_crystal_density_diffrn 1.289
_exptl_crystal_density_method 'not measured'
_exptl_crystal_description blocks
_exptl_crystal_F_000 1208
_exptl_crystal_size_max 0.12
_exptl_crystal_size_mid 0.08
_exptl_crystal_size_min 0.07
_refine_diff_density_max 0.336
_refine_diff_density_min -0.315
_refine_diff_density_rms 0.042
_refine_ls_extinction_method none
_refine_ls_goodness_of_fit_ref 0.895
_refine_ls_hydrogen_treatment mixed
_refine_ls_matrix_type full
_refine_ls_number_parameters 739
_refine_ls_number_reflns 11176
_refine_ls_number_restraints 1
_refine_ls_restrained_S_all 0.895
_refine_ls_R_factor_all 0.0583
_refine_ls_R_factor_gt 0.0342
_refine_ls_shift/su_max 0.001
_refine_ls_shift/su_mean 0.000
_refine_ls_structure_factor_coef Fsqd
_refine_ls_weighting_details 'calc w=1/[\s^2^(Fo^2^)+(0.0449P)^2^+0.0000P] where P=(Fo^2^+2Fc^2^)/3'
_refine_ls_weighting_scheme calc
_refine_ls_wR_factor_gt 0.0771
_refine_ls_wR_factor_ref 0.0815
_reflns_number_gt 7403
_reflns_number_total 11176
_reflns_threshold_expression >2sigma(I)
_cod_data_source_file b804608p.txt
_cod_data_source_block Compound_2
_cod_depositor_comments
;
The following automatic conversions were performed:
'_symmetry_cell_setting' value 'Triclinic' changed to 'triclinic'
according to '/home/saulius/struct/CIF-dictionaries/cif_core.dic'
dictionary named 'cif_core.dic' version 2.4.1 from 2010-06-29.

Automatic conversion script
Id: cif_fix_enum 1527 2010-12-29 10:47:43Z saulius 
;
_cod_original_cell_volume 2981.75(19)
_cod_original_sg_symbol_H-M P-1
_cod_database_code 7004239

loop_
_symmetry_equiv_pos_as_xyz
'x, y, z'
'-x, -y, -z'

loop_
_atom_site_label
_atom_site_type_symbol
_atom_site_fract_x
_atom_site_fract_y
_atom_site_fract_z
_atom_site_U_iso_or_equiv
_atom_site_adp_type
_atom_site_occupancy
_atom_site_symmetry_multiplicity
_atom_site_calc_flag
_atom_site_refinement_flags
_atom_site_disorder_assembly
_atom_site_disorder_group
Cu Cu 0.51894(2) 0.21119(2) 0.129580(18) 0.03050(8) Uani 1 1 d . . .
B B 0.3310(2) 0.38368(19) 0.07794(15) 0.0319(5) Uani 1 1 d D . .
H H 0.2644(10) 0.4460(10) 0.0594(11) 0.029(5) Uiso 1 1 d D . .
P1 P 0.69938(4) 0.12314(4) 0.09084(3) 0.02916(12) Uani 1 1 d . . .
P2 P 0.33156(5) 0.12693(4) 0.31139(4) 0.03761(14) Uani 1 1 d . . .
P3 P 0.47453(5) 0.54413(4) 0.29843(3) 0.03444(13) Uani 1 1 d . . .
N1 N 0.53113(13) 0.27123(12) 0.00889(10) 0.0316(4) Uani 1 1 d . . .
N2 N 0.44372(13) 0.36477(12) 0.00829(10) 0.0306(4) Uani 1 1 d . . .
N3 N 0.38211(13) 0.19788(12) 0.12752(10) 0.0294(4) Uani 1 1 d . . .
N4 N 0.31925(13) 0.28228(12) 0.08961(10) 0.0307(4) Uani 1 1 d . . .
N5 N 0.41234(13) 0.35206(12) 0.19264(10) 0.0297(4) Uani 1 1 d . . .
N6 N 0.32912(13) 0.41449(12) 0.16019(10) 0.0298(4) Uani 1 1 d . . .
C7 C 0.39747(18) 0.53004(15) -0.07046(13) 0.0388(5) Uani 1 1 d . . .
H7A H 0.3294 0.5323 -0.0724 0.058 Uiso 1 1 calc R . .
H7B H 0.4342 0.5548 -0.1234 0.058 Uiso 1 1 calc R . .
H7C H 0.3783 0.5743 -0.0243 0.058 Uiso 1 1 calc R . .
C8 C 0.47460(17) 0.42109(15) -0.05710(12) 0.0320(5) Uani 1 1 d . . .
C9 C 0.58497(17) 0.36120(16) -0.10139(13) 0.0339(5) Uani 1 1 d . . .
H9A H 0.6298 0.3793 -0.1512 0.041 Uiso 1 1 calc R . .
C10 C 0.61795(17) 0.26848(16) -0.05844(12) 0.0314(5) Uani 1 1 d . . .
C11 C 0.72168(17) 0.17076(16) -0.08108(13) 0.0325(5) Uani 1 1 d . . .
C12 C 0.76057(16) 0.09556(15) -0.02322(13) 0.0312(5) Uani 1 1 d . . .
C13 C 0.85537(17) 0.00266(16) -0.05405(14) 0.0365(5) Uani 1 1 d . . .
H13A H 0.8810 -0.0489 -0.0156 0.044 Uiso 1 1 calc R . .
C14 C 0.91291(18) -0.01651(18) -0.13848(14) 0.0428(6) Uani 1 1 d . . .
H14A H 0.9762 -0.0811 -0.1576 0.051 Uiso 1 1 calc R . .
C15 C 0.87865(19) 0.05779(18) -0.19500(14) 0.0445(6) Uani 1 1 d . . .
H15A H 0.9197 0.0462 -0.2532 0.053 Uiso 1 1 calc R . .
C16 C 0.78336(18) 0.14995(18) -0.16621(13) 0.0399(5) Uani 1 1 d . . .
H16A H 0.7592 0.2006 -0.2057 0.048 Uiso 1 1 calc R . .
C17 C 0.77609(16) 0.19121(15) 0.09833(12) 0.0299(4) Uani 1 1 d . . .
C18 C 0.75226(17) 0.22821(16) 0.17604(14) 0.0375(5) Uani 1 1 d . . .
H18A H 0.6978 0.2180 0.2235 0.045 Uiso 1 1 calc R . .
C19 C 0.80704(18) 0.27988(17) 0.18520(15) 0.0425(5) Uani 1 1 d . . .
H19A H 0.7905 0.3042 0.2390 0.051 Uiso 1 1 calc R . .
C20 C 0.88567(18) 0.29636(17) 0.11674(15) 0.0435(6) Uani 1 1 d . . .
H20A H 0.9227 0.3323 0.1233 0.052 Uiso 1 1 calc R . .
C21 C 0.90983(19) 0.26044(17) 0.03925(15) 0.0428(5) Uani 1 1 d . . .
H21A H 0.9638 0.2714 -0.0080 0.051 Uiso 1 1 calc R . .
C22 C 0.85541(18) 0.20800(16) 0.02982(14) 0.0377(5) Uani 1 1 d . . .
H22A H 0.8726 0.1834 -0.0240 0.045 Uiso 1 1 calc R . .
C23 C 0.76573(17) -0.00271(15) 0.13609(13) 0.0332(5) Uani 1 1 d . . .
C24 C 0.7103(2) -0.06379(18) 0.15987(17) 0.0536(7) Uani 1 1 d . . .
H24A H 0.6405 -0.0396 0.1525 0.064 Uiso 1 1 calc R . .
C25 C 0.7562(2) -0.1600(2) 0.1943(2) 0.0691(9) Uani 1 1 d . . .
H25A H 0.7177 -0.2014 0.2101 0.083 Uiso 1 1 calc R . .
C26 C 0.8571(2) -0.19616(19) 0.20578(16) 0.0537(7) Uani 1 1 d . . .
H26A H 0.8881 -0.2621 0.2296 0.064 Uiso 1 1 calc R . .
C27 C 0.91260(19) -0.13584(17) 0.18242(14) 0.0434(6) Uani 1 1 d . . .
H27A H 0.9822 -0.1600 0.1902 0.052 Uiso 1 1 calc R . .
C28 C 0.86705(17) -0.04032(16) 0.14780(14) 0.0381(5) Uani 1 1 d . . .
H28A H 0.9062 0.0005 0.1316 0.046 Uiso 1 1 calc R . .
C29 C 0.1819(2) 0.3313(2) 0.01537(16) 0.0552(7) Uani 1 1 d . . .
H29A H 0.1214 0.3886 0.0535 0.083 Uiso 1 1 calc R . .
H29B H 0.1505 0.2959 -0.0034 0.083 Uiso 1 1 calc R . .
H29C H 0.2233 0.3584 -0.0332 0.083 Uiso 1 1 calc R . .
C30 C 0.25915(18) 0.25618(17) 0.06011(13) 0.0373(5) Uani 1 1 d . . .
C31 C 0.28232(18) 0.15544(18) 0.07961(14) 0.0406(5) Uani 1 1 d . . .
H31A H 0.2526 0.1162 0.0670 0.049 Uiso 1 1 calc R . .
C32 C 0.35838(17) 0.12160(16) 0.12184(12) 0.0324(5) Uani 1 1 d . . .
C33 C 0.40509(17) 0.02005(16) 0.16060(13) 0.0341(5) Uani 1 1 d . . .
C34 C 0.39533(17) 0.01077(16) 0.24581(13) 0.0350(5) Uani 1 1 d . . .
C35 C 0.44314(19) -0.08774(17) 0.27729(15) 0.0433(6) Uani 1 1 d . . .
H35A H 0.4387 -0.0950 0.3343 0.052 Uiso 1 1 calc R . .
C36 C 0.49718(19) -0.17542(18) 0.22681(16) 0.0475(6) Uani 1 1 d . . .
H36A H 0.5307 -0.2419 0.2491 0.057 Uiso 1 1 calc R . .
C37 C 0.50242(19) -0.16662(18) 0.14497(15) 0.0456(6) Uani 1 1 d . . .
H37A H 0.5375 -0.2269 0.1110 0.055 Uiso 1 1 calc R . .
C38 C 0.45626(18) -0.06933(16) 0.11184(14) 0.0404(5) Uani 1 1 d . . .
H38A H 0.4595 -0.0635 0.0552 0.048 Uiso 1 1 calc R . .
C39 C 0.19568(18) 0.20111(16) 0.29686(13) 0.0365(5) Uani 1 1 d . . .
C40 C 0.15275(19) 0.30823(17) 0.29647(13) 0.0424(6) Uani 1 1 d . . .
H40A H 0.1946 0.3393 0.3024 0.051 Uiso 1 1 calc R . .
C41 C 0.0494(2) 0.37045(19) 0.28751(15) 0.0506(6) Uani 1 1 d . . .
H41A H 0.0203 0.4437 0.2882 0.061 Uiso 1 1 calc R . .
C42 C -0.0110(2) 0.3254(2) 0.27752(15) 0.0525(6) Uani 1 1 d . . .
H42A H -0.0817 0.3677 0.2713 0.063 Uiso 1 1 calc R . .
C43 C 0.0314(2) 0.2189(2) 0.27654(15) 0.0511(6) Uani 1 1 d . . .
H43A H -0.0100 0.1880 0.2695 0.061 Uiso 1 1 calc R . .
C44 C 0.13380(19) 0.15762(18) 0.28587(14) 0.0441(6) Uani 1 1 d . . .
H44A H 0.1627 0.0845 0.2848 0.053 Uiso 1 1 calc R . .
C45 C 0.2887(2) 0.08061(17) 0.41946(14) 0.0440(6) Uani 1 1 d . . .
C46 C 0.2188(2) 0.0335(2) 0.44861(16) 0.0614(7) Uani 1 1 d . . .
H46A H 0.1947 0.0167 0.4108 0.074 Uiso 1 1 calc R . .
C47 C 0.1835(3) 0.0105(2) 0.53295(18) 0.0749(9) Uani 1 1 d . . .
H47A H 0.1363 -0.0228 0.5521 0.090 Uiso 1 1 calc R . .
C48 C 0.2159(3) 0.0352(2) 0.58858(17) 0.0725(9) Uani 1 1 d . . .
H48A H 0.1902 0.0205 0.6462 0.087 Uiso 1 1 calc R . .
C49 C 0.2860(3) 0.0816(2) 0.56074(17) 0.0751(9) Uani 1 1 d . . .
H49A H 0.3088 0.0990 0.5991 0.090 Uiso 1 1 calc R . .
C50 C 0.3233(2) 0.10284(19) 0.47592(15) 0.0549(7) Uani 1 1 d . . .
H50A H 0.3733 0.1331 0.4566 0.066 Uiso 1 1 calc R . .
C51 C 0.15831(17) 0.58532(16) 0.18862(14) 0.0412(5) Uani 1 1 d . . .
H51A H 0.1851 0.6168 0.1358 0.062 Uiso 1 1 calc R . .
H51B H 0.1144 0.6380 0.2334 0.062 Uiso 1 1 calc R . .
H51C H 0.1116 0.5570 0.1831 0.062 Uiso 1 1 calc R . .
C52 C 0.25557(17) 0.50040(15) 0.20926(13) 0.0322(5) Uani 1 1 d . . .
C53 C 0.29168(17) 0.49350(16) 0.27443(13) 0.0331(5) Uani 1 1 d . . .
H53A H 0.2572 0.5420 0.3191 0.040 Uiso 1 1 calc R . .
C54 C 0.38944(17) 0.40066(15) 0.26172(12) 0.0299(4) Uani 1 1 d . . .
C55 C 0.46361(16) 0.35510(15) 0.31345(12) 0.0308(4) Uani 1 1 d . . .
C56 C 0.50596(17) 0.41144(16) 0.33675(12) 0.0331(5) Uani 1 1 d . . .
C57 C 0.57581(18) 0.36264(17) 0.38459(13) 0.0373(5) Uani 1 1 d . . .
H57A H 0.6053 0.3998 0.4004 0.045 Uiso 1 1 calc R . .
C58 C 0.60296(19) 0.26084(17) 0.40941(14) 0.0424(5) Uani 1 1 d . . .
H58A H 0.6505 0.2289 0.4420 0.051 Uiso 1 1 calc R . .
C59 C 0.56087(19) 0.20633(17) 0.38674(14) 0.0424(6) Uani 1 1 d . . .
H59A H 0.5790 0.1368 0.4039 0.051 Uiso 1 1 calc R . .
C60 C 0.49203(17) 0.25271(16) 0.33893(13) 0.0368(5) Uani 1 1 d . . .
H60A H 0.4637 0.2143 0.3232 0.044 Uiso 1 1 calc R . .
C61 C 0.35104(18) 0.62330(16) 0.38446(13) 0.0356(5) Uani 1 1 d . . .
C62 C 0.2942(2) 0.72741(18) 0.36976(16) 0.0471(6) Uani 1 1 d . . .
H62A H 0.3212 0.7551 0.3173 0.056 Uiso 1 1 calc R . .
C63 C 0.1982(2) 0.7919(2) 0.43083(19) 0.0609(7) Uani 1 1 d . . .
H63A H 0.1595 0.8632 0.4201 0.073 Uiso 1 1 calc R . .
C64 C 0.1595(2) 0.7519(2) 0.50710(18) 0.0610(7) Uani 1 1 d . . .
H64A H 0.0941 0.7959 0.5491 0.073 Uiso 1 1 calc R . .
C65 C 0.2145(2) 0.6492(2) 0.52289(16) 0.0543(7) Uani 1 1 d . . .
H65A H 0.1872 0.6220 0.5756 0.065 Uiso 1 1 calc R . .
C66 C 0.31036(19) 0.58486(18) 0.46165(14) 0.0435(6) Uani 1 1 d . . .
H66A H 0.3485 0.5136 0.4728 0.052 Uiso 1 1 calc R . .
C67 C 0.58166(18) 0.56705(16) 0.31293(13) 0.0369(5) Uani 1 1 d . . .
C68 C 0.5682(2) 0.61147(18) 0.38442(14) 0.0459(6) Uani 1 1 d . . .
H68A H 0.5021 0.6270 0.4315 0.055 Uiso 1 1 calc R . .
C69 C 0.6503(2) 0.6333(2) 0.38764(17) 0.0561(7) Uani 1 1 d . . .
H69A H 0.6401 0.6636 0.4369 0.067 Uiso 1 1 calc R . .
C70 C 0.7459(2) 0.61141(19) 0.32046(19) 0.0590(7) Uani 1 1 d . . .
H70A H 0.8023 0.6259 0.3232 0.071 Uiso 1 1 calc R . .
C71 C 0.7603(2) 0.56843(19) 0.24891(18) 0.0563(7) Uani 1 1 d . . .
H71A H 0.8265 0.5539 0.2020 0.068 Uiso 1 1 calc R . .
C72 C 0.67958(19) 0.54621(17) 0.24469(16) 0.0466(6) Uani 1 1 d . . .
H72A H 0.6905 0.5165 0.1949 0.056 Uiso 1 1 calc R . .
O80 O 0.05590(19) 0.37723(19) 0.63097(13) 0.0908(7) Uani 1 1 d . . .
C80 C 0.0753(2) 0.3632(2) 0.55831(18) 0.0582(7) Uani 1 1 d . . .
C81 C 0.0211(2) 0.3122(2) 0.53433(19) 0.0697(8) Uani 1 1 d . . .
H81A H 0.0779 0.2453 0.5071 0.105 Uiso 1 1 calc R . .
H81B H -0.0168 0.3564 0.4956 0.105 Uiso 1 1 calc R . .
H81C H -0.0334 0.3014 0.5846 0.105 Uiso 1 1 calc R . .
C82 C 0.1559(2) 0.3934(2) 0.48942(18) 0.0681(8) Uani 1 1 d . . .
H82A H 0.1785 0.4331 0.5131 0.102 Uiso 1 1 calc R . .
H82B H 0.1202 0.4359 0.4491 0.102 Uiso 1 1 calc R . .
H82C H 0.2218 0.3309 0.4611 0.102 Uiso 1 1 calc R . .

loop_
_atom_site_aniso_label
_atom_site_aniso_U_11
_atom_site_aniso_U_22
_atom_site_aniso_U_33
_atom_site_aniso_U_23
_atom_site_aniso_U_13
_atom_site_aniso_U_12
Cu 0.02710(17) 0.02931(17) 0.03401(17) 0.00291(13) -0.01279(13) -0.01067(13)
B 0.0281(13) 0.0323(13) 0.0332(13) 0.0033(10) -0.0132(10) -0.0105(11)
P1 0.0261(3) 0.0265(3) 0.0341(3) 0.0016(2) -0.0127(2) -0.0095(2)
P2 0.0430(3) 0.0356(3) 0.0377(3) 0.0021(2) -0.0164(3) -0.0187(3)
P3 0.0410(3) 0.0346(3) 0.0323(3) 0.0042(2) -0.0159(2) -0.0189(3)
N1 0.0269(9) 0.0301(9) 0.0320(9) 0.0052(7) -0.0102(7) -0.0094(8)
N2 0.0294(9) 0.0283(9) 0.0308(9) 0.0045(7) -0.0127(7) -0.0096(8)
N3 0.0269(9) 0.0294(9) 0.0326(9) 0.0015(7) -0.0106(7) -0.0129(8)
N4 0.0271(9) 0.0328(9) 0.0319(9) 0.0020(7) -0.0117(7) -0.0121(8)
N5 0.0273(9) 0.0278(9) 0.0317(9) 0.0026(7) -0.0124(7) -0.0094(7)
N6 0.0257(9) 0.0282(9) 0.0334(9) 0.0023(7) -0.0119(7) -0.0096(7)
C7 0.0454(14) 0.0329(12) 0.0354(12) 0.0060(10) -0.0164(10) -0.0150(10)
C8 0.0394(13) 0.0314(11) 0.0293(11) 0.0047(9) -0.0154(9) -0.0174(10)
C9 0.0355(12) 0.0365(12) 0.0312(11) 0.0050(9) -0.0116(9) -0.0183(10)
C10 0.0333(12) 0.0343(11) 0.0299(11) 0.0011(9) -0.0130(9) -0.0161(10)
C11 0.0283(11) 0.0361(12) 0.0362(12) -0.0012(9) -0.0107(9) -0.0164(10)
C12 0.0282(11) 0.0307(11) 0.0377(12) -0.0019(9) -0.0122(9) -0.0141(9)
C13 0.0332(12) 0.0323(12) 0.0443(13) -0.0038(10) -0.0135(10) -0.0134(10)
C14 0.0321(12) 0.0411(13) 0.0510(15) -0.0144(11) -0.0113(11) -0.0106(11)
C15 0.0361(13) 0.0565(15) 0.0347(12) -0.0120(11) -0.0036(10) -0.0182(12)
C16 0.0379(13) 0.0467(14) 0.0345(12) 0.0001(10) -0.0135(10) -0.0173(11)
C17 0.0269(11) 0.0238(10) 0.0373(12) 0.0014(9) -0.0137(9) -0.0082(9)
C18 0.0307(12) 0.0369(12) 0.0413(13) -0.0019(10) -0.0102(10) -0.0130(10)
C19 0.0385(13) 0.0385(13) 0.0494(14) -0.0102(11) -0.0166(11) -0.0117(11)
C20 0.0378(13) 0.0397(13) 0.0607(16) -0.0049(11) -0.0187(11) -0.0200(11)
C21 0.0383(13) 0.0435(13) 0.0497(14) 0.0029(11) -0.0140(11) -0.0221(11)
C22 0.0389(13) 0.0387(13) 0.0387(12) 0.0020(10) -0.0150(10) -0.0187(11)
C23 0.0296(11) 0.0304(11) 0.0371(12) 0.0033(9) -0.0119(9) -0.0118(9)
C24 0.0402(14) 0.0433(14) 0.0848(19) 0.0205(13) -0.0340(14) -0.0208(12)
C25 0.0502(17) 0.0474(16) 0.119(3) 0.0346(17) -0.0418(17) -0.0296(14)
C26 0.0461(15) 0.0383(14) 0.0656(17) 0.0196(12) -0.0233(13) -0.0128(12)
C27 0.0343(13) 0.0389(13) 0.0511(14) 0.0050(11) -0.0207(11) -0.0083(11)
C28 0.0325(12) 0.0333(12) 0.0487(13) 0.0048(10) -0.0179(10) -0.0131(10)
C29 0.0561(16) 0.0617(17) 0.0673(17) 0.0132(14) -0.0409(14) -0.0304(14)
C30 0.0323(12) 0.0463(14) 0.0370(12) 0.0013(10) -0.0153(10) -0.0178(11)
C31 0.0423(13) 0.0491(14) 0.0428(13) 0.0029(11) -0.0182(11) -0.0280(12)
C32 0.0320(12) 0.0351(12) 0.0311(11) -0.0014(9) -0.0082(9) -0.0169(10)
C33 0.0295(11) 0.0368(12) 0.0402(12) 0.0014(10) -0.0082(9) -0.0210(10)
C34 0.0320(12) 0.0316(11) 0.0415(12) 0.0017(9) -0.0116(10) -0.0153(10)
C35 0.0427(14) 0.0396(13) 0.0441(14) 0.0060(11) -0.0126(11) -0.0188(11)
C36 0.0400(14) 0.0325(13) 0.0609(16) 0.0054(11) -0.0111(12) -0.0150(11)
C37 0.0411(14) 0.0378(13) 0.0551(15) -0.0073(11) -0.0056(11) -0.0210(11)
C38 0.0390(13) 0.0388(13) 0.0434(13) -0.0052(10) -0.0082(10) -0.0201(11)
C39 0.0375(13) 0.0352(12) 0.0320(11) -0.0008(9) -0.0082(10) -0.0148(10)
C40 0.0468(14) 0.0389(13) 0.0360(12) -0.0006(10) -0.0097(11) -0.0177(11)
C41 0.0498(16) 0.0379(13) 0.0454(14) -0.0010(11) -0.0100(12) -0.0090(12)
C42 0.0379(14) 0.0554(16) 0.0445(14) -0.0043(12) -0.0117(11) -0.0056(12)
C43 0.0396(14) 0.0598(17) 0.0512(15) -0.0084(13) -0.0127(12) -0.0192(13)
C44 0.0408(14) 0.0399(13) 0.0488(14) -0.0065(11) -0.0125(11) -0.0156(11)
C45 0.0529(15) 0.0335(12) 0.0399(13) 0.0027(10) -0.0162(11) -0.0150(11)
C46 0.081(2) 0.0606(17) 0.0463(15) 0.0058(13) -0.0166(14) -0.0401(16)
C47 0.099(3) 0.068(2) 0.0516(18) 0.0078(15) -0.0101(17) -0.0464(19)
C48 0.092(2) 0.0588(19) 0.0373(15) 0.0054(14) -0.0140(15) -0.0184(18)
C49 0.102(3) 0.068(2) 0.0478(17) 0.0044(15) -0.0365(17) -0.0244(19)
C50 0.0658(18) 0.0556(16) 0.0481(15) 0.0077(13) -0.0292(13) -0.0257(14)
C51 0.0335(12) 0.0372(13) 0.0436(13) -0.0026(10) -0.0133(10) -0.0073(10)
C52 0.0283(11) 0.0262(11) 0.0393(12) 0.0023(9) -0.0117(9) -0.0103(9)
C53 0.0314(12) 0.0313(11) 0.0351(12) -0.0038(9) -0.0084(9) -0.0136(9)
C54 0.0308(11) 0.0271(11) 0.0340(11) 0.0019(9) -0.0114(9) -0.0147(9)
C55 0.0290(11) 0.0329(11) 0.0299(11) -0.0014(9) -0.0087(9) -0.0136(9)
C56 0.0362(12) 0.0330(11) 0.0287(11) 0.0027(9) -0.0104(9) -0.0154(10)
C57 0.0416(13) 0.0419(13) 0.0337(12) 0.0005(10) -0.0166(10) -0.0199(11)
C58 0.0479(14) 0.0411(13) 0.0406(13) 0.0068(10) -0.0249(11) -0.0163(11)
C59 0.0479(14) 0.0325(12) 0.0465(14) 0.0094(10) -0.0206(11) -0.0169(11)
C60 0.0369(13) 0.0352(12) 0.0418(12) 0.0034(10) -0.0165(10) -0.0172(10)
C61 0.0377(12) 0.0368(12) 0.0385(12) -0.0011(10) -0.0175(10) -0.0175(10)
C62 0.0485(15) 0.0415(14) 0.0549(15) 0.0036(12) -0.0194(12) -0.0225(12)
C63 0.0528(17) 0.0392(15) 0.083(2) -0.0113(14) -0.0198(15) -0.0128(13)
C64 0.0449(16) 0.0638(19) 0.0672(19) -0.0244(15) -0.0061(14) -0.0206(15)
C65 0.0502(16) 0.0679(18) 0.0439(15) -0.0078(13) -0.0088(12) -0.0284(14)
C66 0.0435(14) 0.0447(14) 0.0433(14) 0.0006(11) -0.0160(11) -0.0194(12)
C67 0.0423(13) 0.0313(12) 0.0411(13) 0.0077(10) -0.0181(10) -0.0188(10)
C68 0.0545(16) 0.0562(15) 0.0416(13) 0.0093(12) -0.0207(12) -0.0353(13)
C69 0.0722(19) 0.0650(18) 0.0594(17) 0.0153(14) -0.0380(15) -0.0454(16)
C70 0.0585(18) 0.0512(16) 0.090(2) 0.0246(15) -0.0454(17) -0.0342(14)
C71 0.0389(15) 0.0452(15) 0.079(2) 0.0092(14) -0.0165(13) -0.0194(12)
C72 0.0443(14) 0.0341(13) 0.0555(15) -0.0014(11) -0.0142(12) -0.0142(11)
O80 0.0884(17) 0.134(2) 0.0628(14) -0.0228(14) -0.0200(12) -0.0563(16)
C80 0.0500(16) 0.0552(17) 0.0638(18) -0.0119(14) -0.0220(14) -0.0132(14)
C81 0.0635(19) 0.071(2) 0.079(2) -0.0164(16) -0.0228(16) -0.0285(16)
C82 0.076(2) 0.0652(19) 0.071(2) 0.0030(15) -0.0281(16) -0.0354(17)

loop_
_atom_type_symbol
_atom_type_description
_atom_type_scat_dispersion_real
_atom_type_scat_dispersion_imag
_atom_type_scat_source
C C 0.0181 0.0091 'International Tables Vol C Tables 4.2.6.8 and 6.1.1.4'
H H 0.0000 0.0000 'International Tables Vol C Tables 4.2.6.8 and 6.1.1.4'
B B 0.0090 0.0039 'International Tables Vol C Tables 4.2.6.8 and 6.1.1.4'
N N 0.0311 0.0180 'International Tables Vol C Tables 4.2.6.8 and 6.1.1.4'
P P 0.2955 0.4335 'International Tables Vol C Tables 4.2.6.8 and 6.1.1.4'
Cu Cu -1.9646 0.5888 'International Tables Vol C Tables 4.2.6.8 and 6.1.1.4'
O O 0.0492 0.0322 'International Tables Vol C Tables 4.2.6.8 and 6.1.1.4'

loop_
_geom_angle_atom_site_label_1
_geom_angle_atom_site_label_2
_geom_angle_atom_site_label_3
_geom_angle
_geom_angle_site_symmetry_1
_geom_angle_site_symmetry_3
_geom_angle_publ_flag
N5 Cu N3 89.88(6) . . ?
N5 Cu N1 96.04(6) . . ?
N3 Cu N1 86.11(6) . . ?
N5 Cu P1 130.95(5) . . ?
N3 Cu P1 139.14(5) . . ?
N1 Cu P1 90.37(5) . . ?
N6 B N4 109.92(17) . . ?
N6 B N2 109.63(17) . . ?
N4 B N2 108.15(17) . . ?
C23 P1 C17 102.52(9) . . ?
C23 P1 C12 103.57(9) . . ?
C17 P1 C12 99.36(9) . . ?
C23 P1 Cu 121.27(7) . . ?
C17 P1 Cu 116.30(6) . . ?
C12 P1 Cu 110.96(7) . . ?
C39 P2 C34 102.47(10) . . ?
C39 P2 C45 100.48(10) . . ?
C34 P2 C45 103.68(10) . . ?
C67 P3 C61 100.78(10) . . ?
C67 P3 C56 102.79(9) . . ?
C61 P3 C56 102.55(9) . . ?
C10 N1 N2 106.31(16) . . ?
C10 N1 Cu 132.79(14) . . ?
N2 N1 Cu 112.80(12) . . ?
C8 N2 N1 110.77(16) . . ?
C8 N2 B 133.31(17) . . ?
N1 N2 B 115.86(15) . . ?
C32 N3 N4 106.19(16) . . ?
C32 N3 Cu 137.20(14) . . ?
N4 N3 Cu 110.62(11) . . ?
C30 N4 N3 109.43(16) . . ?
C30 N4 B 128.96(17) . . ?
N3 N4 B 121.33(16) . . ?
C54 N5 N6 106.07(15) . . ?
C54 N5 Cu 140.48(14) . . ?
N6 N5 Cu 112.98(12) . . ?
C52 N6 N5 110.15(16) . . ?
C52 N6 B 129.56(17) . . ?
N5 N6 B 120.27(16) . . ?
N2 C8 C9 107.15(17) . . ?
N2 C8 C7 122.56(19) . . ?
C9 C8 C7 130.22(19) . . ?
C8 C9 C10 106.23(18) . . ?
N1 C10 C9 109.52(19) . . ?
N1 C10 C11 119.01(18) . . ?
C9 C10 C11 130.91(19) . . ?
C16 C11 C12 118.06(19) . . ?
C16 C11 C10 117.21(19) . . ?
C12 C11 C10 124.68(19) . . ?
C13 C12 C11 118.47(19) . . ?
C13 C12 P1 119.43(16) . . ?
C11 C12 P1 121.71(15) . . ?
C14 C13 C12 122.0(2) . . ?
C15 C14 C13 119.9(2) . . ?
C14 C15 C16 119.2(2) . . ?
C15 C16 C11 122.2(2) . . ?
C18 C17 C22 118.49(19) . . ?
C18 C17 P1 118.15(15) . . ?
C22 C17 P1 123.35(16) . . ?
C19 C18 C17 120.6(2) . . ?
C20 C19 C18 120.6(2) . . ?
C21 C20 C19 119.5(2) . . ?
C20 C21 C22 120.1(2) . . ?
C21 C22 C17 120.7(2) . . ?
C28 C23 C24 118.3(2) . . ?
C28 C23 P1 124.22(16) . . ?
C24 C23 P1 117.51(16) . . ?
C25 C24 C23 120.4(2) . . ?
C26 C25 C24 120.6(2) . . ?
C25 C26 C27 119.4(2) . . ?
C26 C27 C28 119.9(2) . . ?
C27 C28 C23 121.5(2) . . ?
N4 C30 C31 107.97(19) . . ?
N4 C30 C29 122.7(2) . . ?
C31 C30 C29 129.4(2) . . ?
C30 C31 C32 106.20(19) . . ?
N3 C32 C31 110.20(19) . . ?
N3 C32 C33 121.87(18) . . ?
C31 C32 C33 127.84(19) . . ?
C38 C33 C34 119.3(2) . . ?
C38 C33 C32 118.59(19) . . ?
C34 C33 C32 122.08(19) . . ?
C35 C34 C33 118.6(2) . . ?
C35 C34 P2 120.75(17) . . ?
C33 C34 P2 120.48(16) . . ?
C36 C35 C34 121.1(2) . . ?
C37 C36 C35 120.3(2) . . ?
C36 C37 C38 119.8(2) . . ?
C37 C38 C33 120.9(2) . . ?
C40 C39 C44 118.3(2) . . ?
C40 C39 P2 117.01(18) . . ?
C44 C39 P2 124.66(17) . . ?
C41 C40 C39 120.9(2) . . ?
C42 C41 C40 119.7(2) . . ?
C43 C42 C41 120.1(2) . . ?
C44 C43 C42 119.8(2) . . ?
C43 C44 C39 121.1(2) . . ?
C50 C45 C46 118.4(2) . . ?
C50 C45 P2 116.27(19) . . ?
C46 C45 P2 125.2(2) . . ?
C45 C46 C47 120.5(3) . . ?
C48 C47 C46 120.6(3) . . ?
C47 C48 C49 119.8(3) . . ?
C48 C49 C50 119.7(3) . . ?
C45 C50 C49 121.0(3) . . ?
N6 C52 C53 107.46(18) . . ?
N6 C52 C51 122.93(18) . . ?
C53 C52 C51 129.6(2) . . ?
C52 C53 C54 106.04(18) . . ?
N5 C54 C53 110.28(18) . . ?
N5 C54 C55 120.98(18) . . ?
C53 C54 C55 128.74(19) . . ?
C60 C55 C56 119.25(19) . . ?
C60 C55 C54 118.49(18) . . ?
C56 C55 C54 122.26(18) . . ?
C57 C56 C55 118.64(19) . . ?
C57 C56 P3 122.06(16) . . ?
C55 C56 P3 119.20(15) . . ?
C58 C57 C56 121.2(2) . . ?
C59 C58 C57 119.8(2) . . ?
C58 C59 C60 120.1(2) . . ?
C59 C60 C55 121.0(2) . . ?
C62 C61 C66 118.5(2) . . ?
C62 C61 P3 117.27(17) . . ?
C66 C61 P3 124.18(17) . . ?
C61 C62 C63 120.8(2) . . ?
C64 C63 C62 119.6(2) . . ?
C65 C64 C63 120.5(3) . . ?
C64 C65 C66 119.8(2) . . ?
C61 C66 C65 120.8(2) . . ?
C68 C67 C72 118.0(2) . . ?
C68 C67 P3 124.47(18) . . ?
C72 C67 P3 117.30(18) . . ?
C69 C68 C67 120.6(2) . . ?
C70 C69 C68 120.4(3) . . ?
C69 C70 C71 119.8(2) . . ?
C70 C71 C72 120.5(3) . . ?
C71 C72 C67 120.6(2) . . ?
O80 C80 C81 120.4(3) . . ?
O80 C80 C82 121.7(3) . . ?
C81 C80 C82 117.8(2) . . ?

loop_
_geom_bond_atom_site_label_1
_geom_bond_atom_site_label_2
_geom_bond_distance
_geom_bond_site_symmetry_2
_geom_bond_publ_flag
Cu N5 2.0733(16) . ?
Cu N3 2.0872(16) . ?
Cu N1 2.0987(16) . ?
Cu P1 2.1745(6) . ?
B N6 1.540(3) . ?
B N4 1.545(3) . ?
B N2 1.550(3) . ?
P1 C23 1.830(2) . ?
P1 C17 1.849(2) . ?
P1 C12 1.853(2) . ?
P2 C39 1.834(2) . ?
P2 C34 1.841(2) . ?
P2 C45 1.854(2) . ?
P3 C67 1.835(2) . ?
P3 C61 1.836(2) . ?
P3 C56 1.843(2) . ?
N1 C10 1.345(2) . ?
N1 N2 1.360(2) . ?
N2 C8 1.349(2) . ?
N3 C32 1.339(2) . ?
N3 N4 1.379(2) . ?
N4 C30 1.362(3) . ?
N5 C54 1.337(3) . ?
N5 N6 1.375(2) . ?
N6 C52 1.358(2) . ?
C7 C8 1.496(3) . ?
C8 C9 1.376(3) . ?
C9 C10 1.395(3) . ?
C10 C11 1.475(3) . ?
C11 C16 1.398(3) . ?
C11 C12 1.414(3) . ?
C12 C13 1.396(3) . ?
C13 C14 1.378(3) . ?
C14 C15 1.373(3) . ?
C15 C16 1.387(3) . ?
C17 C18 1.384(3) . ?
C17 C22 1.391(3) . ?
C18 C19 1.384(3) . ?
C19 C20 1.383(3) . ?
C20 C21 1.373(3) . ?
C21 C22 1.390(3) . ?
C23 C28 1.382(3) . ?
C23 C24 1.385(3) . ?
C24 C25 1.385(3) . ?
C25 C26 1.377(3) . ?
C26 C27 1.377(3) . ?
C27 C28 1.379(3) . ?
C29 C30 1.502(3) . ?
C30 C31 1.364(3) . ?
C31 C32 1.394(3) . ?
C32 C33 1.477(3) . ?
C33 C38 1.395(3) . ?
C33 C34 1.410(3) . ?
C34 C35 1.393(3) . ?
C35 C36 1.388(3) . ?
C36 C37 1.370(3) . ?
C37 C38 1.388(3) . ?
C39 C40 1.389(3) . ?
C39 C44 1.392(3) . ?
C40 C41 1.388(3) . ?
C41 C42 1.383(3) . ?
C42 C43 1.382(3) . ?
C43 C44 1.378(3) . ?
C45 C50 1.383(3) . ?
C45 C46 1.384(3) . ?
C46 C47 1.392(3) . ?
C47 C48 1.368(4) . ?
C48 C49 1.377(4) . ?
C49 C50 1.396(3) . ?
C51 C52 1.493(3) . ?
C52 C53 1.373(3) . ?
C53 C54 1.397(3) . ?
C54 C55 1.492(3) . ?
C55 C60 1.397(3) . ?
C55 C56 1.406(3) . ?
C56 C57 1.398(3) . ?
C57 C58 1.388(3) . ?
C58 C59 1.374(3) . ?
C59 C60 1.384(3) . ?
C61 C62 1.384(3) . ?
C61 C66 1.385(3) . ?
C62 C63 1.388(3) . ?
C63 C64 1.377(4) . ?
C64 C65 1.367(4) . ?
C65 C66 1.388(3) . ?
C67 C68 1.391(3) . ?
C67 C72 1.397(3) . ?
C68 C69 1.386(3) . ?
C69 C70 1.366(4) . ?
C70 C71 1.375(4) . ?
C71 C72 1.377(3) . ?
O80 C80 1.205(3) . ?
C80 C81 1.492(4) . ?
C80 C82 1.500(4) . ?
